data_7121993
loop_
_publ_author_name
'Lu, Wei'
'Kinjo, Rei'

_publ_section_title
;
 Complexation of asymmetric diborenes with magnesium bromide.
;
_journal_issue 64
_journal_name_full 'Chemical communications (Cambridge, England)'
_journal_page_first 8842
_journal_page_last 8844
_journal_paper_doi 10.1039/c8cc04775h
_journal_volume 54
_journal_year 2018
_chemical_formula_sum 'C62.68 H123.36 B6 Br4 Mg2 N2 O2 P4 Si4'
_chemical_formula_weight 1606.51
_space_group_crystal_system triclinic
_space_group_IT_number 2
_space_group_name_Hall '-P 1'
_space_group_name_H-M_alt 'P -1'
_symmetry_space_group_name_Hall '-P 1'
_symmetry_space_group_name_H-M 'P -1'
_atom_sites_solution_hydrogens geom
_audit_update_record
;
2018-03-29 deposited with the CCDC.
2018-07-10 downloaded from the CCDC.
;
_cell_angle_alpha 107.0110(10)
_cell_angle_beta 97.9820(10)
_cell_angle_gamma 109.3270(10)
_cell_formula_units_Z 2
_cell_length_a 16.6079(4)
_cell_length_b 16.8383(4)
_cell_length_c 17.8970(5)
_cell_measurement_reflns_used 9989
_cell_measurement_temperature 103.(2)
_cell_measurement_theta_max 67.6781
_cell_measurement_theta_min 2.6747
_cell_volume 4359.4(2)
_computing_cell_refinement 'SAINT V8.38A (Bruker AXS Inc., 2017)'
_computing_data_collection 'APEX3 (Bruker AXS Inc., 2017)'
_computing_data_reduction 'SAINT V8.38A (Bruker AXS Inc., 2017)'
_computing_publication_material 'APEX3 (Bruker AXS Inc., 2017)'
_computing_structure_refinement 'SHELXL-2016/6 (Sheldrick, 2016)'
_computing_structure_solution 'XT, VERSION 2014/5'
_diffrn_ambient_temperature 103.(2)
_diffrn_detector_area_resol_mean 8.3333
_diffrn_measured_fraction_theta_full 0.986
_diffrn_measured_fraction_theta_max 0.986
_diffrn_measurement_device_type 'CCD area detector'
_diffrn_measurement_method 'phi and omega scans'
_diffrn_radiation_monochromator 'Multilayer Mirror'
_diffrn_radiation_type CuK\a
_diffrn_radiation_wavelength 1.54178
_diffrn_reflns_av_R_equivalents 0.0719
_diffrn_reflns_av_unetI/netI 0.0692
_diffrn_reflns_limit_h_max 19
_diffrn_reflns_limit_h_min -19
_diffrn_reflns_limit_k_max 19
_diffrn_reflns_limit_k_min -20
_diffrn_reflns_limit_l_max 21
_diffrn_reflns_limit_l_min -21
_diffrn_reflns_number 55372
_diffrn_reflns_theta_full 68.09
_diffrn_reflns_theta_max 68.09
_diffrn_reflns_theta_min 2.67
_diffrn_source 'Incoatec Microfocus Source'
_diffrn_source_type 'Bruker Kappa Duo APEX2'
_exptl_absorpt_coefficient_mu 3.888
_exptl_absorpt_correction_T_max 0.70
_exptl_absorpt_correction_T_min 0.23
_exptl_absorpt_correction_type multi-scan
_exptl_absorpt_process_details
;
SADABS-2016/2 - Bruker AXS area detector scaling and absorption correction
;
_exptl_crystal_colour red
_exptl_crystal_density_diffrn 1.224
_exptl_crystal_density_method 'not measured'
_exptl_crystal_description needle
_exptl_crystal_F_000 1679
_exptl_crystal_size_max 0.320
_exptl_crystal_size_mid 0.140
_exptl_crystal_size_min 0.100
_refine_diff_density_max 1.227
_refine_diff_density_min -0.828
_refine_ls_extinction_method none
_refine_ls_goodness_of_fit_ref 1.031
_refine_ls_hydrogen_treatment constr
_refine_ls_matrix_type full
_refine_ls_number_parameters 892
_refine_ls_number_reflns 15689
_refine_ls_number_restraints 370
_refine_ls_restrained_S_all 1.022
_refine_ls_R_factor_all 0.0545
_refine_ls_R_factor_gt 0.0448
_refine_ls_shift/su_max 0.001
_refine_ls_shift/su_mean 0.000
_refine_ls_structure_factor_coef Fsqd
_refine_ls_weighting_details 'w=1/[\s^2^(Fo^2^)+(0.0747P)^2^+0.1345P] where P=(Fo^2^+2Fc^2^)/3'
_refine_ls_weighting_scheme calc
_refine_ls_wR_factor_gt 0.1187
_refine_ls_wR_factor_ref 0.1285
_reflns_number_gt 13124
_reflns_number_total 15689
_reflns_threshold_expression 'I > 2\s(I)'
_cod_data_source_file c8cc04775h2.cif
_cod_data_source_block rei821s
_cod_depositor_comments
;
The following automatic conversions were performed:

'_exptl_absorpt_correction_type' value 'Multi-Scan' changed to
'multi-scan' according to
/home/data/users/saulius/crontab/automatic-downloads/rss-feeds/RSC/lib/dictionaries/cif_core.dic
dictionary named 'cif_core.dic' version 2.4.2 from 2011-04-26.

Automatic conversion script
Id: cif_fix_values 4973 2017-02-22 13:04:09Z antanas 

 Adding full bibliography for 7121992--7121993.cif.
;
_cod_original_cell_volume 4359.43(19)
_cod_database_code 7121993

loop_
_space_group_symop_operation_xyz
'x, y, z'
'-x, -y, -z'

loop_
_atom_site_type_symbol
_atom_site_label
_atom_site_fract_x
_atom_site_fract_y
_atom_site_fract_z
_atom_site_U_iso_or_equiv
_atom_site_adp_type
_atom_site_calc_flag
_atom_site_refinement_flags_adp
_atom_site_refinement_flags_occupancy
_atom_site_refinement_flags_posn
_atom_site_occupancy
_atom_site_disorder_assembly
_atom_site_disorder_group
B B1 0.2326(2) 0.7173(2) 0.15703(18) 0.0216(7) Uani d . . . 1.0 . .
B B2 0.4504(2) 0.8978(2) 0.18328(18) 0.0186(6) Uani d . . . 1.0 . .
B B3 0.5446(2) 0.9738(2) 0.20170(19) 0.0204(7) Uani d . . . 1.0 . .
B B4 0.1158(2) 0.3066(2) 0.5909(2) 0.0237(7) Uani d . . . 1.0 . .
B B5 0.2291(2) 0.3571(2) 0.4341(2) 0.0196(6) Uani d . . . 1.0 . .
B B6 0.2694(2) 0.3771(2) 0.36350(19) 0.0210(7) Uani d . . . 1.0 . .
Br Br1 0.40074(2) 0.89399(2) -0.05083(2) 0.02748(10) Uani d . . . 1.0 . .
Br Br2 0.38089(2) 1.09238(2) 0.13347(2) 0.03379(10) Uani d . . . 1.0 . .
Br Br3 0.36805(2) 0.63749(2) 0.53203(2) 0.02742(9) Uani d . . . 1.0 . .
Br Br4 0.47653(2) 0.46361(2) 0.58371(2) 0.02187(9) Uani d . . . 1.0 . .
C C1 0.38723(19) 0.73017(19) 0.22265(17) 0.0220(6) Uani d . . . 1.0 . .
C C2 0.4096(2) 0.7643(2) 0.30743(18) 0.0286(7) Uani d . . . 1.0 . .
C C3 0.4725(2) 0.7427(2) 0.3490(2) 0.0375(8) Uani d . . . 1.0 . .
H H3 0.488671 0.765334 0.406506 0.045 Uiso calc U . R 1.0 . .
C C4 0.5107(2) 0.6896(3) 0.3080(3) 0.0433(9) Uani d . . . 1.0 . .
H H4 0.553851 0.676539 0.337243 0.052 Uiso calc U . R 1.0 . .
C C5 0.4873(2) 0.6547(2) 0.2243(2) 0.0386(8) Uani d . . . 1.0 . .
H H5 0.513792 0.61712 0.196484 0.046 Uiso calc U . R 1.0 . .
C C6 0.4249(2) 0.6742(2) 0.1803(2) 0.0298(7) Uani d . . . 1.0 . .
C C7 0.3959(3) 0.6321(2) 0.0888(2) 0.0401(9) Uani d . . . 1.0 . .
H H7 0.378302 0.674345 0.06759 0.048 Uiso calc U . R 1.0 . .
C C8 0.4677(3) 0.6137(3) 0.0505(3) 0.0581(12) Uani d . . . 1.0 . .
H H8A 0.521466 0.669113 0.070532 0.087 Uiso calc U . R 1.0 . .
H H8B 0.447187 0.593822 -0.008513 0.087 Uiso calc U . R 1.0 . .
H H8C 0.480394 0.566451 0.064837 0.087 Uiso calc U . R 1.0 . .
C C9 0.3149(3) 0.5437(3) 0.0631(2) 0.0536(11) Uani d . . . 1.0 . .
H H9A 0.330968 0.501066 0.082861 0.08 Uiso calc U . R 1.0 . .
H H9B 0.293911 0.517767 0.003887 0.08 Uiso calc U . R 1.0 . .
H H9C 0.267983 0.555567 0.086021 0.08 Uiso calc U . R 1.0 . .
C C10 0.3663(3) 0.8211(2) 0.35356(19) 0.0379(9) Uani d . . . 1.0 . .
H H10 0.340542 0.845484 0.31603 0.045 Uiso calc U . R 1.0 . .
C C11 0.2899(3) 0.7640(3) 0.3789(2) 0.0421(9) Uani d . . . 1.0 . .
H H11A 0.249085 0.712114 0.331299 0.063 Uiso calc U . R 1.0 . .
H H11B 0.258493 0.800722 0.4028 0.063 Uiso calc U . R 1.0 . .
H H11C 0.313431 0.742463 0.418801 0.063 Uiso calc U . R 1.0 . .
C C12 0.4309(3) 0.9015(3) 0.4270(2) 0.0554(12) Uani d . . . 1.0 . .
H H12A 0.452495 0.879981 0.4678 0.083 Uiso calc U . R 1.0 . .
H H12B 0.400963 0.940425 0.44996 0.083 Uiso calc U . R 1.0 . .
H H12C 0.480944 0.935913 0.410622 0.083 Uiso calc U . R 1.0 . .
C C13 0.36200(19) 0.83153(18) 0.15528(16) 0.0185(6) Uani d . . . 1.0 . .
C C14 0.28591(19) 0.82658(19) 0.09413(17) 0.0211(6) Uani d . . . 1.0 . .
H H14A 0.287757 0.795653 0.038467 0.025 Uiso calc U . R 1.0 . .
H H14B 0.289946 0.888136 0.099729 0.025 Uiso calc U . R 1.0 . .
C C15 0.19621(19) 0.77161(19) 0.11109(17) 0.0218(6) Uani d . . . 1.0 . .
C C16 0.0989(2) 0.5961(2) 0.1582(2) 0.0349(8) Uani d . . . 1.0 . .
H H16A 0.068923 0.635464 0.150559 0.052 Uiso calc U . R 1.0 . .
H H16B 0.083257 0.575756 0.202163 0.052 Uiso calc U . R 1.0 . .
H H16C 0.080537 0.543541 0.108055 0.052 Uiso calc U . R 1.0 . .
C C17 0.2519(2) 0.9453(2) 0.2666(2) 0.0376(8) Uani d . . . 1.0 . .
H H17A 0.305013 0.967757 0.24831 0.056 Uiso calc U . R 1.0 . .
H H17B 0.264263 0.919524 0.307149 0.056 Uiso calc U . R 1.0 . .
H H17C 0.234443 0.995307 0.290551 0.056 Uiso calc U . R 1.0 . .
C C18 0.1222(2) 0.9198(2) 0.1209(2) 0.0364(8) Uani d . . . 1.0 . .
H H18A 0.108166 0.966302 0.157579 0.055 Uiso calc U . R 1.0 . .
H H18B 0.069423 0.87808 0.076864 0.055 Uiso calc U . R 1.0 . .
H H18C 0.169358 0.948464 0.098364 0.055 Uiso calc U . R 1.0 . .
C C19 0.0679(2) 0.8021(2) 0.2200(2) 0.0370(8) Uani d . . . 1.0 . .
H H19A 0.050769 0.848428 0.252763 0.056 Uiso calc U . R 1.0 . .
H H19B 0.088 0.772286 0.253718 0.056 Uiso calc U . R 1.0 . .
H H19C 0.017022 0.757325 0.175269 0.056 Uiso calc U . R 1.0 . .
C C20 0.1272(3) 0.7680(3) -0.0616(2) 0.0433(9) Uani d . . . 1.0 . .
H H20A 0.18781 0.786084 -0.067311 0.065 Uiso calc U . R 1.0 . .
H H20B 0.1148 0.821867 -0.039259 0.065 Uiso calc U . R 1.0 . .
H H20C 0.085692 0.729765 -0.114766 0.065 Uiso calc U . R 1.0 . .
C C21 -0.0058(2) 0.6647(2) 0.0079(2) 0.0360(8) Uani d . . . 1.0 . .
H H21A -0.042299 0.62963 -0.047781 0.054 Uiso calc U . R 1.0 . .
H H21B -0.019877 0.717564 0.030221 0.054 Uiso calc U . R 1.0 . .
H H21C -0.017988 0.627074 0.040967 0.054 Uiso calc U . R 1.0 . .
C C22 0.1361(2) 0.6004(2) -0.0405(2) 0.0392(8) Uani d . . . 1.0 . .
H H22A 0.198575 0.61843 -0.040321 0.059 Uiso calc U . R 1.0 . .
H H22B 0.099324 0.569343 -0.09641 0.059 Uiso calc U . R 1.0 . .
H H22C 0.121652 0.559623 -0.010433 0.059 Uiso calc U . R 1.0 . .
C C23 0.5832(2) 0.8510(2) 0.06097(19) 0.0333(7) Uani d . . . 1.0 . .
H H23A 0.617731 0.813694 0.049431 0.05 Uiso calc U . R 1.0 . .
H H23B 0.586262 0.884564 0.024299 0.05 Uiso calc U . R 1.0 . .
H H23C 0.521507 0.812152 0.053056 0.05 Uiso calc U . R 1.0 . .
C C24 0.6590(2) 0.8668(2) 0.2213(2) 0.0359(8) Uani d . . . 1.0 . .
H H24A 0.606326 0.815703 0.217499 0.054 Uiso calc U . R 1.0 . .
H H24B 0.686237 0.906468 0.278093 0.054 Uiso calc U . R 1.0 . .
H H24C 0.701315 0.844242 0.199183 0.054 Uiso calc U . R 1.0 . .
C C25 0.7331(2) 1.0108(2) 0.1672(3) 0.0404(9) Uani d . . . 1.0 . .
H H25A 0.769468 0.979062 0.145347 0.061 Uiso calc U . R 1.0 . .
H H25B 0.763659 1.051328 0.223377 0.061 Uiso calc U . R 1.0 . .
H H25C 0.723159 1.046085 0.134703 0.061 Uiso calc U . R 1.0 . .
C C26 0.6614(2) 1.0740(3) 0.3795(2) 0.0375(8) Uani d . . . 1.0 . .
H H26A 0.679795 1.129712 0.426678 0.056 Uiso calc U . R 1.0 . .
H H26B 0.713613 1.068233 0.362913 0.056 Uiso calc U . R 1.0 . .
H H26C 0.630518 1.022073 0.393617 0.056 Uiso calc U . R 1.0 . .
C C27 0.6506(3) 1.1819(2) 0.2857(2) 0.0384(9) Uani d . . . 1.0 . .
H H27A 0.611319 1.197426 0.251686 0.058 Uiso calc U . R 1.0 . .
H H27B 0.69746 1.174401 0.260066 0.058 Uiso calc U . R 1.0 . .
H H27C 0.677113 1.230322 0.338992 0.058 Uiso calc U . R 1.0 . .
C C28 0.4998(2) 1.0965(2) 0.33701(19) 0.0307(7) Uani d . . . 1.0 . .
H H28A 0.523914 1.153205 0.383825 0.046 Uiso calc U . R 1.0 . .
H H28B 0.469668 1.046424 0.353752 0.046 Uiso calc U . R 1.0 . .
H H28C 0.457567 1.099899 0.295235 0.046 Uiso calc U . R 1.0 . .
C C29 0.09059(19) 0.1958(2) 0.44580(18) 0.0242(6) Uani d . . . 1.0 . .
C C30 0.0245(2) 0.1846(2) 0.3807(2) 0.0321(7) Uani d . . . 1.0 . .
C C31 -0.0125(2) 0.1012(2) 0.3163(2) 0.0407(9) Uani d . . . 1.0 . .
H H31 -0.057708 0.0919 0.271917 0.049 Uiso calc U . R 1.0 . .
C C32 0.0148(3) 0.0327(2) 0.3157(2) 0.0419(9) Uani d . . . 1.0 . .
H H32 -0.011529 -0.02329 0.271388 0.05 Uiso calc U . R 1.0 . .
C C33 0.0806(2) 0.0451(2) 0.3794(2) 0.0343(8) Uani d . . . 1.0 . .
H H33 0.099884 -0.00235 0.377831 0.041 Uiso calc U . R 1.0 . .
C C34 0.1192(2) 0.1254(2) 0.44578(18) 0.0274(7) Uani d . . D 1.0 . .
C C35 0.1834(7) 0.1342(14) 0.5190(8) 0.031(2) Uani d U P D 0.628(10) A 1
H H35 0.179565 0.180645 0.566597 0.037 Uiso calc U P R 0.628(10) A 1
C C36 0.1629(5) 0.0471(5) 0.5380(5) 0.0440(18) Uani d U P . 0.628(10) A 1
H H36A 0.171724 0.001547 0.495103 0.066 Uiso calc U P R 0.628(10) A 1
H H36B 0.101391 0.024271 0.540907 0.066 Uiso calc U P R 0.628(10) A 1
H H36C 0.202441 0.060158 0.589937 0.066 Uiso calc U P R 0.628(10) A 1
C C37 0.2774(4) 0.1697(4) 0.5116(4) 0.0404(17) Uani d U P . 0.628(10) A 1
H H37A 0.282744 0.128315 0.462965 0.061 Uiso calc U P R 0.628(10) A 1
H H37B 0.318113 0.174432 0.559438 0.061 Uiso calc U P R 0.628(10) A 1
H H37C 0.292048 0.2295 0.507706 0.061 Uiso calc U P R 0.628(10) A 1
C C35A 0.1952(14) 0.139(2) 0.5126(15) 0.033(3) Uani d U P D 0.372(10) A 2
H H35A 0.226206 0.204394 0.546237 0.04 Uiso calc U P R 0.372(10) A 2
C C36A 0.1579(9) 0.0871(10) 0.5661(8) 0.048(3) Uani d U P . 0.372(10) A 2
H H36D 0.113034 0.106721 0.586134 0.072 Uiso calc U P R 0.372(10) A 2
H H36E 0.205774 0.099485 0.612045 0.072 Uiso calc U P R 0.372(10) A 2
H H36F 0.131031 0.022193 0.534335 0.072 Uiso calc U P R 0.372(10) A 2
C C37A 0.2650(8) 0.1015(9) 0.4797(7) 0.052(3) Uani d U P . 0.372(10) A 2
H H37D 0.240806 0.035492 0.462647 0.078 Uiso calc U P R 0.372(10) A 2
H H37E 0.319902 0.12719 0.522823 0.078 Uiso calc U P R 0.372(10) A 2
H H37F 0.277408 0.11882 0.433527 0.078 Uiso calc U P R 0.372(10) A 2
C C38 -0.0073(2) 0.2598(2) 0.3821(2) 0.0406(9) Uani d . . . 1.0 . .
H H38 0.043573 0.318572 0.413557 0.049 Uiso calc U . R 1.0 . .
C C39 -0.0810(3) 0.2545(3) 0.4255(3) 0.0634(13) Uani d . . . 1.0 . .
H H39A -0.12745 0.193489 0.40172 0.095 Uiso calc U . R 1.0 . .
H H39B -0.105886 0.298211 0.419481 0.095 Uiso calc U . R 1.0 . .
H H39C -0.05675 0.268418 0.483099 0.095 Uiso calc U . R 1.0 . .
C C40 -0.0387(3) 0.2595(3) 0.2976(3) 0.0615(13) Uani d . . . 1.0 . .
H H40A 0.006153 0.256047 0.267908 0.092 Uiso calc U . R 1.0 . .
H H40B -0.047896 0.315154 0.302273 0.092 Uiso calc U . R 1.0 . .
H H40C -0.094328 0.207262 0.268427 0.092 Uiso calc U . R 1.0 . .
C C41 0.20662(18) 0.35019(18) 0.50618(18) 0.0203(6) Uani d . . . 1.0 . .
C C42 0.25599(18) 0.41439(19) 0.59239(17) 0.0204(6) Uani d . . . 1.0 . .
H H42A 0.280289 0.477392 0.594385 0.024 Uiso calc U . R 1.0 . .
H H42B 0.305576 0.399513 0.612741 0.024 Uiso calc U . R 1.0 . .
C C43 0.18816(19) 0.40342(19) 0.64582(18) 0.0230(6) Uani d . . . 1.0 . .
C C44 -0.0134(3) 0.1713(2) 0.5789(2) 0.0445(9) Uani d . . . 1.0 . .
H H44A -0.024232 0.15778 0.520392 0.067 Uiso calc U . R 1.0 . .
H H44B -0.068381 0.166898 0.594809 0.067 Uiso calc U . R 1.0 . .
H H44C 0.007404 0.127944 0.59253 0.067 Uiso calc U . R 1.0 . .
C C45 0.0342(3) 0.4580(3) 0.6884(3) 0.0522(11) Uani d . . . 1.0 . .
H H45A 0.018279 0.510225 0.706223 0.078 Uiso calc U . R 1.0 . .
H H45B 0.04246 0.436478 0.733116 0.078 Uiso calc U . R 1.0 . .
H H45C -0.013072 0.409614 0.642571 0.078 Uiso calc U . R 1.0 . .
C C46 0.1146(3) 0.5070(3) 0.5588(3) 0.0447(9) Uani d . . . 1.0 . .
H H46A 0.077378 0.448375 0.516304 0.067 Uiso calc U . R 1.0 . .
H H46B 0.169933 0.533015 0.544788 0.067 Uiso calc U . R 1.0 . .
H H46C 0.083375 0.547707 0.563532 0.067 Uiso calc U . R 1.0 . .
C C47 0.2175(3) 0.6044(2) 0.7335(2) 0.0430(9) Uani d . . . 1.0 . .
H H47A 0.273766 0.622974 0.719002 0.065 Uiso calc U . R 1.0 . .
H H47B 0.227671 0.599957 0.787107 0.065 Uiso calc U . R 1.0 . .
H H47C 0.191639 0.649119 0.734404 0.065 Uiso calc U . R 1.0 . .
C C48 0.3546(3) 0.4978(2) 0.7911(2) 0.0416(9) Uani d . . . 1.0 . .
H H48A 0.348277 0.555818 0.8064 0.062 Uiso calc U . R 1.0 . .
H H48B 0.389982 0.494954 0.751646 0.062 Uiso calc U . R 1.0 . .
H H48C 0.384171 0.491863 0.839328 0.062 Uiso calc U . R 1.0 . .
C C49 0.1738(3) 0.4100(3) 0.8195(2) 0.0465(10) Uani d . . . 1.0 . .
H H49A 0.165018 0.466723 0.831717 0.07 Uiso calc U . R 1.0 . .
H H49B 0.204178 0.40776 0.869405 0.07 Uiso calc U . R 1.0 . .
H H49C 0.116262 0.358981 0.796432 0.07 Uiso calc U . R 1.0 . .
C C50 0.2602(3) 0.2960(2) 0.7306(2) 0.0355(8) Uani d . . . 1.0 . .
H H50A 0.293262 0.299536 0.782051 0.053 Uiso calc U . R 1.0 . .
H H50B 0.293782 0.287634 0.690091 0.053 Uiso calc U . R 1.0 . .
H H50C 0.202872 0.244847 0.711966 0.053 Uiso calc U . R 1.0 . .
C C51 0.1624(2) 0.4908(2) 0.3539(2) 0.0385(8) Uani d . . . 1.0 . .
H H51A 0.199178 0.534922 0.407268 0.058 Uiso calc U . R 1.0 . .
H H51B 0.111629 0.445385 0.360397 0.058 Uiso calc U . R 1.0 . .
H H51C 0.141297 0.52162 0.321833 0.058 Uiso calc U . R 1.0 . .
C C52 0.1555(3) 0.3660(3) 0.2020(2) 0.0509(10) Uani d . . . 1.0 . .
H H52A 0.106893 0.315381 0.204736 0.076 Uiso calc U . R 1.0 . .
H H52B 0.190198 0.34262 0.168134 0.076 Uiso calc U . R 1.0 . .
H H52C 0.131396 0.401654 0.178388 0.076 Uiso calc U . R 1.0 . .
C C53 0.3094(2) 0.5250(2) 0.2853(2) 0.0391(8) Uani d . . . 1.0 . .
H H53A 0.280735 0.549554 0.251517 0.059 Uiso calc U . R 1.0 . .
H H53B 0.347306 0.499981 0.257527 0.059 Uiso calc U . R 1.0 . .
H H53C 0.345351 0.573176 0.337115 0.059 Uiso calc U . R 1.0 . .
C C54 0.3735(3) 0.3242(2) 0.2364(2) 0.0447(10) Uani d . . . 1.0 . .
H H54A 0.42671 0.379164 0.266253 0.067 Uiso calc U . R 1.0 . .
H H54B 0.336525 0.335406 0.196352 0.067 Uiso calc U . R 1.0 . .
H H54C 0.390607 0.275238 0.208761 0.067 Uiso calc U . R 1.0 . .
C C55 0.2224(2) 0.1853(2) 0.2464(2) 0.0346(8) Uani d . . . 1.0 . .
H H55A 0.246538 0.142508 0.218929 0.052 Uiso calc U . R 1.0 . .
H H55B 0.182986 0.193706 0.20607 0.052 Uiso calc U . R 1.0 . .
H H55C 0.189121 0.161523 0.281653 0.052 Uiso calc U . R 1.0 . .
C C56 0.3824(3) 0.2659(2) 0.3717(2) 0.0424(9) Uani d . . . 1.0 . .
H H56A 0.358501 0.260368 0.417876 0.064 Uiso calc U . R 1.0 . .
H H56B 0.441727 0.314101 0.391327 0.064 Uiso calc U . R 1.0 . .
H H56C 0.385707 0.20868 0.341613 0.064 Uiso calc U . R 1.0 . .
C C57 0.1147(7) 0.0437(7) 0.9810(6) 0.101(3) Uani d U P . 0.679(7) B 1
H H57A 0.089998 0.053713 1.027895 0.151 Uiso calc U P R 0.679(7) B 1
H H57B 0.157856 0.016982 0.989143 0.151 Uiso calc U P R 0.679(7) B 1
H H57C 0.067059 0.002661 0.932136 0.151 Uiso calc U P R 0.679(7) B 1
C C58 0.1559(5) 0.1253(6) 0.9722(4) 0.0605(16) Uani d U P . 0.679(7) B 1
C C59 0.1239(6) 0.1409(7) 0.9068(5) 0.0620(16) Uani d U P . 0.679(7) B 1
H H59 0.069931 0.097095 0.869334 0.074 Uiso calc U P R 0.679(7) B 1
C C60 0.1666(5) 0.2178(6) 0.8929(4) 0.0620(17) Uani d U P . 0.679(7) B 1
H H60 0.143013 0.226158 0.845605 0.074 Uiso calc U P R 0.679(7) B 1
C C61 0.2454(6) 0.2844(6) 0.9486(4) 0.0607(17) Uani d U P . 0.679(7) B 1
H H61 0.275537 0.338178 0.939746 0.073 Uiso calc U P R 0.679(7) B 1
C C62 0.2793(6) 0.2694(6) 1.0189(4) 0.0585(16) Uani d U P . 0.679(7) B 1
H H62 0.331665 0.313271 1.05855 0.07 Uiso calc U P R 0.679(7) B 1
C C63 0.2338(6) 0.1898(7) 1.0269(5) 0.0590(16) Uani d U P . 0.679(7) B 1
H H63 0.256811 0.178163 1.072316 0.071 Uiso calc U P R 0.679(7) B 1
C C58A 0.1076(7) 0.0902(8) 0.9270(7) 0.072(3) Uani d U P G 0.321(7) B 2
H H58A 0.057855 0.034382 0.902638 0.086 Uiso calc U P R 0.321(7) B 2
C C59A 0.1162(9) 0.1586(10) 0.8963(7) 0.069(3) Uani d U P G 0.321(7) B 2
H H59A 0.072246 0.149602 0.851057 0.082 Uiso calc U P R 0.321(7) B 2
C C60A 0.1890(10) 0.2403(9) 0.9319(8) 0.070(3) Uani d U P G 0.321(7) B 2
H H60A 0.19489 0.28704 0.91097 0.084 Uiso calc U P R 0.321(7) B 2
C C61A 0.2534(8) 0.2535(9) 0.9981(9) 0.066(3) Uani d U P G 0.321(7) B 2
H H61A 0.303144 0.309259 1.022463 0.08 Uiso calc U P R 0.321(7) B 2
C C62A 0.2448(9) 0.1850(11) 1.0288(8) 0.064(3) Uani d U P G 0.321(7) B 2
H H62A 0.288755 0.194041 1.074045 0.077 Uiso calc U P R 0.321(7) B 2
C C63A 0.1720(10) 0.1034(9) 0.9932(8) 0.068(3) Uani d U P G 0.321(7) B 2
H H63A 0.166111 0.056602 1.014133 0.082 Uiso calc U P R 0.321(7) B 2
Mg Mg1 0.47314(7) 1.00708(6) 0.09533(6) 0.0230(2) Uani d . . . 1.0 . .
Mg Mg2 0.38837(6) 0.49543(6) 0.47487(5) 0.0184(2) Uani d . . . 1.0 . .
N N1 0.32617(16) 0.75471(15) 0.17835(13) 0.0196(5) Uani d . . . 1.0 . .
N N2 0.13073(15) 0.28002(16) 0.51278(15) 0.0215(5) Uani d . . . 1.0 . .
O O1 0.19197(14) 0.64452(14) 0.17804(13) 0.0274(5) Uani d . . . 1.0 . .
O O2 0.05177(15) 0.26011(14) 0.62067(14) 0.0321(5) Uani d . . . 1.0 . .
P P1 0.62771(5) 0.92920(5) 0.16413(5) 0.02400(17) Uani d . . . 1.0 . .
P P2 0.58808(5) 1.07790(5) 0.29709(4) 0.02351(17) Uani d . . . 1.0 . .
P P3 0.22604(5) 0.43683(5) 0.30325(5) 0.02760(18) Uani d . . . 1.0 . .
P P4 0.31182(5) 0.29237(5) 0.30663(5) 0.02488(17) Uani d . . . 1.0 . .
Si Si1 0.15981(6) 0.85615(5) 0.17808(5) 0.02504(18) Uani d . . . 1.0 . .
Si Si2 0.11430(6) 0.70294(6) 0.00859(5) 0.02648(19) Uani d . . . 1.0 . .
Si Si3 0.13952(6) 0.49149(6) 0.65669(6) 0.0301(2) Uani d . . . 1.0 . .
Si Si4 0.24225(6) 0.40327(6) 0.74506(5) 0.02726(19) Uani d . . . 1.0 . .

loop_
_atom_site_aniso_label
_atom_site_aniso_U_11
_atom_site_aniso_U_22
_atom_site_aniso_U_33
_atom_site_aniso_U_12
_atom_site_aniso_U_13
_atom_site_aniso_U_23
B1 0.0266(17) 0.0152(15) 0.0149(14) 0.0033(13) 0.0054(13) 0.0002(12)
B2 0.0282(17) 0.0159(15) 0.0159(14) 0.0117(13) 0.0051(13) 0.0083(12)
B3 0.0260(17) 0.0156(15) 0.0200(15) 0.0086(13) 0.0061(13) 0.0065(12)
B4 0.0200(16) 0.0212(16) 0.0348(18) 0.0105(14) 0.0100(15) 0.0130(15)
B5 0.0111(14) 0.0141(14) 0.0280(16) 0.0027(12) -0.0017(12) 0.0056(13)
B6 0.0203(16) 0.0167(15) 0.0232(15) 0.0059(13) 0.0020(13) 0.0066(13)
Br1 0.03386(18) 0.02567(17) 0.02275(16) 0.00776(13) 0.01104(13) 0.01139(13)
Br2 0.0460(2) 0.03395(19) 0.03988(19) 0.02691(16) 0.02272(16) 0.02082(16)
Br3 0.02655(17) 0.01814(16) 0.03499(18) 0.01118(13) 0.00506(14) 0.00462(13)
Br4 0.01653(15) 0.02708(17) 0.02503(16) 0.00843(12) 0.00422(12) 0.01434(13)
C1 0.0241(14) 0.0163(13) 0.0250(14) 0.0044(11) 0.0047(12) 0.0115(12)
C2 0.0323(17) 0.0192(15) 0.0251(15) 0.0002(13) -0.0007(13) 0.0104(12)
C3 0.0375(19) 0.0304(18) 0.0364(18) 0.0025(15) -0.0056(15) 0.0203(15)
C4 0.0259(17) 0.043(2) 0.064(2) 0.0055(16) 0.0022(17) 0.037(2)
C5 0.0351(19) 0.0394(19) 0.061(2) 0.0217(16) 0.0206(18) 0.0330(18)
C6 0.0333(17) 0.0238(15) 0.0396(18) 0.0119(14) 0.0134(15) 0.0188(14)
C7 0.062(2) 0.0344(19) 0.0360(18) 0.0310(18) 0.0166(18) 0.0142(15)
C8 0.088(3) 0.052(3) 0.057(3) 0.045(3) 0.041(3) 0.021(2)
C9 0.066(3) 0.041(2) 0.043(2) 0.025(2) 0.001(2) 0.0000(18)
C10 0.065(2) 0.0272(17) 0.0213(15) 0.0179(17) 0.0056(16) 0.0111(13)
C11 0.047(2) 0.042(2) 0.0313(17) 0.0198(18) 0.0055(16) 0.0047(16)
C12 0.086(3) 0.033(2) 0.0282(18) 0.004(2) 0.017(2) 0.0066(16)
C13 0.0248(15) 0.0147(13) 0.0163(12) 0.0085(11) 0.0080(11) 0.0040(11)
C14 0.0218(14) 0.0186(14) 0.0209(13) 0.0053(11) 0.0045(12) 0.0079(11)
C15 0.0235(15) 0.0186(14) 0.0206(13) 0.0046(12) 0.0062(12) 0.0073(11)
C16 0.0276(17) 0.0284(17) 0.0468(19) 0.0038(14) 0.0120(15) 0.0180(15)
C17 0.0372(19) 0.0294(18) 0.0367(18) 0.0145(15) 0.0073(15) -0.0020(15)
C18 0.0363(19) 0.0284(17) 0.0421(19) 0.0150(15) 0.0044(16) 0.0093(15)
C19 0.042(2) 0.0343(18) 0.0347(17) 0.0163(16) 0.0161(16) 0.0085(15)
C20 0.044(2) 0.054(2) 0.0286(17) 0.0142(18) 0.0016(16) 0.0192(17)
C21 0.0305(17) 0.0357(18) 0.0304(17) 0.0095(15) -0.0022(14) 0.0046(14)
C22 0.0381(19) 0.0335(19) 0.0297(17) 0.0128(16) 0.0026(15) -0.0068(14)
C23 0.047(2) 0.0345(18) 0.0285(16) 0.0256(16) 0.0152(15) 0.0114(14)
C24 0.0408(19) 0.0351(18) 0.0402(18) 0.0214(16) 0.0079(16) 0.0191(16)
C25 0.0308(18) 0.039(2) 0.063(2) 0.0179(16) 0.0226(18) 0.0261(18)
C26 0.0335(18) 0.044(2) 0.0262(16) 0.0106(16) 0.0028(14) 0.0089(15)
C27 0.052(2) 0.0181(15) 0.0344(17) 0.0019(15) 0.0206(17) 0.0048(14)
C28 0.0322(17) 0.0263(16) 0.0272(15) 0.0099(14) 0.0082(14) 0.0025(13)
C29 0.0210(14) 0.0204(14) 0.0274(15) 0.0033(12) 0.0059(12) 0.0089(12)
C30 0.0241(16) 0.0265(16) 0.0403(18) 0.0023(13) 0.0029(14) 0.0158(14)
C31 0.0320(18) 0.0331(19) 0.0379(19) 0.0003(15) -0.0079(15) 0.0085(16)
C32 0.045(2) 0.0265(18) 0.0340(18) 0.0024(16) -0.0009(16) 0.0010(15)
C33 0.043(2) 0.0202(16) 0.0351(17) 0.0088(14) 0.0097(16) 0.0080(14)
C34 0.0342(17) 0.0192(15) 0.0277(15) 0.0082(13) 0.0092(14) 0.0091(12)
C35 0.038(4) 0.020(3) 0.033(3) 0.012(3) 0.006(3) 0.007(3)
C36 0.053(4) 0.027(4) 0.042(4) 0.010(3) -0.005(3) 0.014(3)
C37 0.033(3) 0.037(4) 0.049(3) 0.016(3) 0.006(3) 0.012(3)
C35A 0.047(6) 0.016(5) 0.037(5) 0.020(5) -0.001(5) 0.006(4)
C36A 0.059(6) 0.037(6) 0.041(6) 0.016(5) 0.003(5) 0.011(5)
C37A 0.051(6) 0.050(6) 0.055(6) 0.030(5) 0.010(5) 0.011(5)
C38 0.0252(17) 0.0307(18) 0.056(2) 0.0027(14) -0.0047(16) 0.0186(17)
C39 0.039(2) 0.051(3) 0.113(4) 0.025(2) 0.022(3) 0.038(3)
C40 0.049(2) 0.046(2) 0.077(3) 0.005(2) -0.016(2) 0.034(2)
C41 0.0158(13) 0.0137(13) 0.0308(15) 0.0055(11) 0.0061(12) 0.0078(12)
C42 0.0159(13) 0.0206(14) 0.0259(14) 0.0074(11) 0.0075(12) 0.0091(12)
C43 0.0213(14) 0.0207(14) 0.0297(15) 0.0106(12) 0.0116(12) 0.0079(12)
C44 0.042(2) 0.0295(18) 0.051(2) -0.0003(16) 0.0214(18) 0.0127(17)
C45 0.041(2) 0.043(2) 0.091(3) 0.0270(18) 0.038(2) 0.028(2)
C46 0.043(2) 0.037(2) 0.064(2) 0.0248(17) 0.0089(19) 0.0229(19)
C47 0.048(2) 0.0245(17) 0.059(2) 0.0177(16) 0.0181(19) 0.0130(16)
C48 0.044(2) 0.037(2) 0.0331(18) 0.0125(17) -0.0011(16) 0.0066(15)
C49 0.069(3) 0.040(2) 0.0387(19) 0.026(2) 0.030(2) 0.0136(17)
C50 0.047(2) 0.0365(19) 0.0277(16) 0.0228(16) 0.0083(15) 0.0117(14)
C51 0.0269(17) 0.0391(19) 0.057(2) 0.0173(15) 0.0043(16) 0.0265(18)
C52 0.047(2) 0.049(2) 0.039(2) 0.0071(19) -0.0151(18) 0.0170(18)
C53 0.0382(19) 0.0359(19) 0.0446(19) 0.0092(16) 0.0041(16) 0.0256(16)
C54 0.047(2) 0.0328(19) 0.0392(19) 0.0024(16) 0.0238(18) 0.0018(16)
C55 0.0319(17) 0.0234(16) 0.0349(17) 0.0051(14) 0.0083(15) -0.0013(14)
C56 0.039(2) 0.0328(19) 0.050(2) 0.0245(16) -0.0012(17) 0.0012(16)
C57 0.105(7) 0.110(6) 0.089(6) 0.039(5) 0.028(5) 0.040(5)
C58 0.064(3) 0.100(4) 0.038(3) 0.057(3) 0.015(2) 0.025(3)
C59 0.067(3) 0.106(4) 0.036(3) 0.066(3) 0.006(2) 0.024(3)
C60 0.068(3) 0.100(4) 0.035(3) 0.058(3) 0.007(3) 0.023(3)
C61 0.071(4) 0.092(4) 0.038(3) 0.059(3) 0.013(3) 0.019(3)
C62 0.068(3) 0.097(4) 0.032(3) 0.058(3) 0.014(3) 0.023(3)
C63 0.065(3) 0.098(4) 0.034(3) 0.060(3) 0.012(2) 0.019(3)
C58A 0.069(5) 0.105(5) 0.052(5) 0.056(4) 0.015(4) 0.019(4)
C59A 0.072(4) 0.105(5) 0.043(4) 0.061(4) 0.002(4) 0.022(4)
C60A 0.075(4) 0.103(4) 0.043(4) 0.057(4) 0.012(4) 0.018(4)
C61A 0.072(4) 0.099(4) 0.041(4) 0.058(4) 0.014(4) 0.016(4)
C62A 0.068(4) 0.101(4) 0.039(4) 0.058(4) 0.014(4) 0.018(4)
C63A 0.072(4) 0.103(5) 0.044(4) 0.056(4) 0.018(4) 0.021(4)
Mg1 0.0308(5) 0.0232(5) 0.0219(5) 0.0139(4) 0.0113(4) 0.0118(4)
Mg2 0.0156(4) 0.0161(4) 0.0212(4) 0.0059(4) 0.0012(4) 0.0058(4)
N1 0.0242(12) 0.0158(11) 0.0173(11) 0.0064(10) 0.0042(10) 0.0061(9)
N2 0.0172(12) 0.0161(11) 0.0301(13) 0.0033(10) 0.0085(10) 0.0094(10)
O1 0.0246(11) 0.0224(10) 0.0300(11) 0.0016(9) 0.0031(9) 0.0129(9)
O2 0.0301(12) 0.0244(11) 0.0395(12) 0.0044(9) 0.0171(10) 0.0117(10)
P1 0.0249(4) 0.0230(4) 0.0291(4) 0.0119(3) 0.0098(3) 0.0122(3)
P2 0.0252(4) 0.0183(4) 0.0217(3) 0.0036(3) 0.0069(3) 0.0052(3)
P3 0.0226(4) 0.0269(4) 0.0286(4) 0.0050(3) -0.0038(3) 0.0138(3)
P4 0.0218(4) 0.0190(4) 0.0259(4) 0.0039(3) 0.0058(3) 0.0020(3)
Si1 0.0262(4) 0.0214(4) 0.0244(4) 0.0091(3) 0.0065(3) 0.0044(3)
Si2 0.0268(4) 0.0264(4) 0.0197(4) 0.0089(3) 0.0011(3) 0.0034(3)
Si3 0.0245(4) 0.0220(4) 0.0488(5) 0.0128(3) 0.0163(4) 0.0122(4)
Si4 0.0340(5) 0.0246(4) 0.0248(4) 0.0137(4) 0.0111(4) 0.0070(3)

loop_
_atom_type_symbol
_atom_type_description
_atom_type_scat_dispersion_real
_atom_type_scat_dispersion_imag
_atom_type_scat_source
C C 0.0181 0.0091 'International Tables Vol C Tables 4.2.6.8 and 6.1.1.4'
H H 0.0000 0.0000 'International Tables Vol C Tables 4.2.6.8 and 6.1.1.4'
B B 0.0090 0.0039 'International Tables Vol C Tables 4.2.6.8 and 6.1.1.4'
Br Br -0.6763 1.2805 'International Tables Vol C Tables 4.2.6.8 and 6.1.1.4'
Mg Mg 0.1719 0.1771 'International Tables Vol C Tables 4.2.6.8 and 6.1.1.4'
N N 0.0311 0.0180 'International Tables Vol C Tables 4.2.6.8 and 6.1.1.4'
O O 0.0492 0.0322 'International Tables Vol C Tables 4.2.6.8 and 6.1.1.4'
P P 0.2955 0.4335 'International Tables Vol C Tables 4.2.6.8 and 6.1.1.4'
Si Si 0.2541 0.3302 'International Tables Vol C Tables 4.2.6.8 and 6.1.1.4'

loop_
_geom_angle_atom_site_label_1
_geom_angle_atom_site_label_2
_geom_angle_atom_site_label_3
_geom_angle_site_symmetry_1
_geom_angle_site_symmetry_3
_geom_angle
O1 B1 N1 . . 117.0(3)
O1 B1 C15 . . 133.3(3)
N1 B1 C15 . . 109.7(2)
C13 B2 B3 . . 171.1(3)
C13 B2 Mg1 . . 109.9(2)
B3 B2 Mg1 . . 61.43(15)
B2 B3 P1 . . 113.6(2)
B2 B3 P2 . . 120.4(2)
P1 B3 P2 . . 117.13(18)
B2 B3 Mg1 . . 83.48(18)
P1 B3 Mg1 . . 107.73(14)
P2 B3 Mg1 . . 107.91(15)
O2 B4 N2 . . 129.0(3)
O2 B4 C43 . . 121.0(3)
N2 B4 C43 . . 109.9(2)
C41 B5 B6 . . 170.4(3)
C41 B5 Mg2 . . 108.48(19)
B6 B5 Mg2 . . 62.02(15)
B5 B6 P4 . . 115.9(2)
B5 B6 P3 . . 120.8(2)
P4 B6 P3 . . 115.90(17)
B5 B6 Mg2 . . 82.69(17)
P4 B6 Mg2 . . 109.18(15)
P3 B6 Mg2 . . 105.42(14)
Mg1 Br1 Mg1 . 2_675 88.58(3)
Mg2 Br4 Mg2 . 2_666 89.88(3)
C6 C1 C2 . . 121.0(3)
C6 C1 N1 . . 119.4(3)
C2 C1 N1 . . 119.6(3)
C1 C2 C3 . . 118.3(3)
C1 C2 C10 . . 121.4(3)
C3 C2 C10 . . 120.3(3)
C4 C3 C2 . . 121.0(3)
C4 C3 H3 . . 119.5
C2 C3 H3 . . 119.5
C3 C4 C5 . . 120.6(3)
C3 C4 H4 . . 119.7
C5 C4 H4 . . 119.7
C4 C5 C6 . . 120.5(3)
C4 C5 H5 . . 119.8
C6 C5 H5 . . 119.8
C5 C6 C1 . . 118.7(3)
C5 C6 C7 . . 120.4(3)
C1 C6 C7 . . 120.9(3)
C6 C7 C8 . . 113.8(3)
C6 C7 C9 . . 109.1(3)
C8 C7 C9 . . 109.2(3)
C6 C7 H7 . . 108.2
C8 C7 H7 . . 108.2
C9 C7 H7 . . 108.2
C7 C8 H8A . . 109.5
C7 C8 H8B . . 109.5
H8A C8 H8B . . 109.5
C7 C8 H8C . . 109.5
H8A C8 H8C . . 109.5
H8B C8 H8C . . 109.5
C7 C9 H9A . . 109.5
C7 C9 H9B . . 109.5
H9A C9 H9B . . 109.5
C7 C9 H9C . . 109.5
H9A C9 H9C . . 109.5
H9B C9 H9C . . 109.5
C2 C10 C12 . . 113.2(3)
C2 C10 C11 . . 111.2(3)
C12 C10 C11 . . 110.1(3)
C2 C10 H10 . . 107.3
C12 C10 H10 . . 107.3
C11 C10 H10 . . 107.3
C10 C11 H11A . . 109.5
C10 C11 H11B . . 109.5
H11A C11 H11B . . 109.5
C10 C11 H11C . . 109.5
H11A C11 H11C . . 109.5
H11B C11 H11C . . 109.5
C10 C12 H12A . . 109.5
C10 C12 H12B . . 109.5
H12A C12 H12B . . 109.5
C10 C12 H12C . . 109.5
H12A C12 H12C . . 109.5
H12B C12 H12C . . 109.5
B2 C13 N1 . . 127.5(3)
B2 C13 C14 . . 127.3(2)
N1 C13 C14 . . 105.2(2)
C13 C14 C15 . . 107.8(2)
C13 C14 H14A . . 110.2
C15 C14 H14A . . 110.2
C13 C14 H14B . . 110.2
C15 C14 H14B . . 110.2
H14A C14 H14B . . 108.5
B1 C15 C14 . . 98.6(2)
B1 C15 Si2 . . 116.7(2)
C14 C15 Si2 . . 106.11(18)
B1 C15 Si1 . . 113.39(19)
C14 C15 Si1 . . 107.99(19)
Si2 C15 Si1 . . 112.46(16)
O1 C16 H16A . . 109.5
O1 C16 H16B . . 109.5
H16A C16 H16B . . 109.5
O1 C16 H16C . . 109.5
H16A C16 H16C . . 109.5
H16B C16 H16C . . 109.5
Si1 C17 H17A . . 109.5
Si1 C17 H17B . . 109.5
H17A C17 H17B . . 109.5
Si1 C17 H17C . . 109.5
H17A C17 H17C . . 109.5
H17B C17 H17C . . 109.5
Si1 C18 H18A . . 109.5
Si1 C18 H18B . . 109.5
H18A C18 H18B . . 109.5
Si1 C18 H18C . . 109.5
H18A C18 H18C . . 109.5
H18B C18 H18C . . 109.5
Si1 C19 H19A . . 109.5
Si1 C19 H19B . . 109.5
H19A C19 H19B . . 109.5
Si1 C19 H19C . . 109.5
H19A C19 H19C . . 109.5
H19B C19 H19C . . 109.5
Si2 C20 H20A . . 109.5
Si2 C20 H20B . . 109.5
H20A C20 H20B . . 109.5
Si2 C20 H20C . . 109.5
H20A C20 H20C . . 109.5
H20B C20 H20C . . 109.5
Si2 C21 H21A . . 109.5
Si2 C21 H21B . . 109.5
H21A C21 H21B . . 109.5
Si2 C21 H21C . . 109.5
H21A C21 H21C . . 109.5
H21B C21 H21C . . 109.5
Si2 C22 H22A . . 109.5
Si2 C22 H22B . . 109.5
H22A C22 H22B . . 109.5
Si2 C22 H22C . . 109.5
H22A C22 H22C . . 109.5
H22B C22 H22C . . 109.5
P1 C23 H23A . . 109.5
P1 C23 H23B . . 109.5
H23A C23 H23B . . 109.5
P1 C23 H23C . . 109.5
H23A C23 H23C . . 109.5
H23B C23 H23C . . 109.5
P1 C24 H24A . . 109.5
P1 C24 H24B . . 109.5
H24A C24 H24B . . 109.5
P1 C24 H24C . . 109.5
H24A C24 H24C . . 109.5
H24B C24 H24C . . 109.5
P1 C25 H25A . . 109.5
P1 C25 H25B . . 109.5
H25A C25 H25B . . 109.5
P1 C25 H25C . . 109.5
H25A C25 H25C . . 109.5
H25B C25 H25C . . 109.5
P2 C26 H26A . . 109.5
P2 C26 H26B . . 109.5
H26A C26 H26B . . 109.5
P2 C26 H26C . . 109.5
H26A C26 H26C . . 109.5
H26B C26 H26C . . 109.5
P2 C27 H27A . . 109.5
P2 C27 H27B . . 109.5
H27A C27 H27B . . 109.5
P2 C27 H27C . . 109.5
H27A C27 H27C . . 109.5
H27B C27 H27C . . 109.5
P2 C28 H28A . . 109.5
P2 C28 H28B . . 109.5
H28A C28 H28B . . 109.5
P2 C28 H28C . . 109.5
H28A C28 H28C . . 109.5
H28B C28 H28C . . 109.5
C30 C29 C34 . . 121.1(3)
C30 C29 N2 . . 119.7(3)
C34 C29 N2 . . 119.2(3)
C31 C30 C29 . . 117.6(3)
C31 C30 C38 . . 121.7(3)
C29 C30 C38 . . 120.7(3)
C32 C31 C30 . . 121.7(3)
C32 C31 H31 . . 119.1
C30 C31 H31 . . 119.1
C31 C32 C33 . . 119.9(3)
C31 C32 H32 . . 120.0
C33 C32 H32 . . 120.0
C32 C33 C34 . . 121.5(3)
C32 C33 H33 . . 119.2
C34 C33 H33 . . 119.2
C33 C34 C29 . . 118.1(3)
C33 C34 C35 . . 120.8(9)
C29 C34 C35 . . 120.9(9)
C33 C34 C35A . . 120.0(14)
C29 C34 C35A . . 121.7(14)
C34 C35 C37 . . 110.6(8)
C34 C35 C36 . . 114.4(11)
C37 C35 C36 . . 110.7(11)
C34 C35 H35 . . 106.9
C37 C35 H35 . . 106.9
C36 C35 H35 . . 106.9
C35 C36 H36A . . 109.5
C35 C36 H36B . . 109.5
H36A C36 H36B . . 109.5
C35 C36 H36C . . 109.5
H36A C36 H36C . . 109.5
H36B C36 H36C . . 109.5
C35 C37 H37A . . 109.5
C35 C37 H37B . . 109.5
H37A C37 H37B . . 109.5
C35 C37 H37C . . 109.5
H37A C37 H37C . . 109.5
H37B C37 H37C . . 109.5
C34 C35A C36A . . 108.9(16)
C34 C35A C37A . . 113.5(18)
C36A C35A C37A . . 107.0(18)
C34 C35A H35A . . 109.1
C36A C35A H35A . . 109.1
C37A C35A H35A . . 109.1
C35A C36A H36D . . 109.5
C35A C36A H36E . . 109.5
H36D C36A H36E . . 109.5
C35A C36A H36F . . 109.5
H36D C36A H36F . . 109.5
H36E C36A H36F . . 109.5
C35A C37A H37D . . 109.5
C35A C37A H37E . . 109.5
H37D C37A H37E . . 109.5
C35A C37A H37F . . 109.5
H37D C37A H37F . . 109.5
H37E C37A H37F . . 109.5
C30 C38 C40 . . 112.8(4)
C30 C38 C39 . . 110.8(3)
C40 C38 C39 . . 109.9(4)
C30 C38 H38 . . 107.7
C40 C38 H38 . . 107.7
C39 C38 H38 . . 107.7
C38 C39 H39A . . 109.5
C38 C39 H39B . . 109.5
H39A C39 H39B . . 109.5
C38 C39 H39C . . 109.5
H39A C39 H39C . . 109.5
H39B C39 H39C . . 109.5
C38 C40 H40A . . 109.5
C38 C40 H40B . . 109.5
H40A C40 H40B . . 109.5
C38 C40 H40C . . 109.5
H40A C40 H40C . . 109.5
H40B C40 H40C . . 109.5
B5 C41 N2 . . 127.0(3)
B5 C41 C42 . . 127.2(2)
N2 C41 C42 . . 105.8(2)
C41 C42 C43 . . 107.5(2)
C41 C42 H42A . . 110.2
C43 C42 H42A . . 110.2
C41 C42 H42B . . 110.2
C43 C42 H42B . . 110.2
H42A C42 H42B . . 108.5
C42 C43 B4 . . 100.2(2)
C42 C43 Si4 . . 109.7(2)
B4 C43 Si4 . . 111.2(2)
C42 C43 Si3 . . 110.9(2)
B4 C43 Si3 . . 110.4(2)
Si4 C43 Si3 . . 113.66(15)
O2 C44 H44A . . 109.5
O2 C44 H44B . . 109.5
H44A C44 H44B . . 109.5
O2 C44 H44C . . 109.5
H44A C44 H44C . . 109.5
H44B C44 H44C . . 109.5
Si3 C45 H45A . . 109.5
Si3 C45 H45B . . 109.5
H45A C45 H45B . . 109.5
Si3 C45 H45C . . 109.5
H45A C45 H45C . . 109.5
H45B C45 H45C . . 109.5
Si3 C46 H46A . . 109.5
Si3 C46 H46B . . 109.5
H46A C46 H46B . . 109.5
Si3 C46 H46C . . 109.5
H46A C46 H46C . . 109.5
H46B C46 H46C . . 109.5
Si3 C47 H47A . . 109.5
Si3 C47 H47B . . 109.5
H47A C47 H47B . . 109.5
Si3 C47 H47C . . 109.5
H47A C47 H47C . . 109.5
H47B C47 H47C . . 109.5
Si4 C48 H48A . . 109.5
Si4 C48 H48B . . 109.5
H48A C48 H48B . . 109.5
Si4 C48 H48C . . 109.5
H48A C48 H48C . . 109.5
H48B C48 H48C . . 109.5
Si4 C49 H49A . . 109.5
Si4 C49 H49B . . 109.5
H49A C49 H49B . . 109.5
Si4 C49 H49C . . 109.5
H49A C49 H49C . . 109.5
H49B C49 H49C . . 109.5
Si4 C50 H50A . . 109.5
Si4 C50 H50B . . 109.5
H50A C50 H50B . . 109.5
Si4 C50 H50C . . 109.5
H50A C50 H50C . . 109.5
H50B C50 H50C . . 109.5
P3 C51 H51A . . 109.5
P3 C51 H51B . . 109.5
H51A C51 H51B . . 109.5
P3 C51 H51C . . 109.5
H51A C51 H51C . . 109.5
H51B C51 H51C . . 109.5
P3 C52 H52A . . 109.5
P3 C52 H52B . . 109.5
H52A C52 H52B . . 109.5
P3 C52 H52C . . 109.5
H52A C52 H52C . . 109.5
H52B C52 H52C . . 109.5
P3 C53 H53A . . 109.5
P3 C53 H53B . . 109.5
H53A C53 H53B . . 109.5
P3 C53 H53C . . 109.5
H53A C53 H53C . . 109.5
H53B C53 H53C . . 109.5
P4 C54 H54A . . 109.5
P4 C54 H54B . . 109.5
H54A C54 H54B . . 109.5
P4 C54 H54C . . 109.5
H54A C54 H54C . . 109.5
H54B C54 H54C . . 109.5
P4 C55 H55A . . 109.5
P4 C55 H55B . . 109.5
H55A C55 H55B . . 109.5
P4 C55 H55C . . 109.5
H55A C55 H55C . . 109.5
H55B C55 H55C . . 109.5
P4 C56 H56A . . 109.5
P4 C56 H56B . . 109.5
H56A C56 H56B . . 109.5
P4 C56 H56C . . 109.5
H56A C56 H56C . . 109.5
H56B C56 H56C . . 109.5
C58 C57 H57A . . 109.5
C58 C57 H57B . . 109.5
H57A C57 H57B . . 109.5
C58 C57 H57C . . 109.5
H57A C57 H57C . . 109.5
H57B C57 H57C . . 109.5
C59 C58 C63 . . 118.5(8)
C59 C58 C57 . . 120.4(9)
C63 C58 C57 . . 120.9(8)
C58 C59 C60 . . 122.1(9)
C58 C59 H59 . . 119.0
C60 C59 H59 . . 119.0
C59 C60 C61 . . 119.8(7)
C59 C60 H60 . . 120.1
C61 C60 H60 . . 120.1
C60 C61 C62 . . 118.6(8)
C60 C61 H61 . . 120.7
C62 C61 H61 . . 120.7
C63 C62 C61 . . 117.6(8)
C63 C62 H62 . . 121.2
C61 C62 H62 . . 121.2
C62 C63 C58 . . 123.3(8)
C62 C63 H63 . . 118.4
C58 C63 H63 . . 118.4
C59A C58A C63A . . 120.0
C59A C58A H58A . . 120.0
C63A C58A H58A . . 120.0
C58A C59A C60A . . 120.0
C58A C59A H59A . . 120.0
C60A C59A H59A . . 120.0
C59A C60A C61A . . 120.0
C59A C60A H60A . . 120.0
C61A C60A H60A . . 120.0
C62A C61A C60A . . 120.0
C62A C61A H61A . . 120.0
C60A C61A H61A . . 120.0
C61A C62A C63A . . 120.0
C61A C62A H62A . . 120.0
C63A C62A H62A . . 120.0
C62A C63A C58A . . 120.0
C62A C63A H63A . . 120.0
C58A C63A H63A . . 120.0
B3 Mg1 Br2 . . 115.74(8)
B3 Mg1 Br1 . . 123.72(8)
Br2 Mg1 Br1 . . 108.77(4)
B3 Mg1 Br1 . 2_675 105.91(9)
Br2 Mg1 Br1 . 2_675 107.11(4)
Br1 Mg1 Br1 . 2_675 91.42(3)
B3 Mg1 B2 . . 35.09(10)
Br2 Mg1 B2 . . 104.42(8)
Br1 Mg1 B2 . . 102.67(7)
Br1 Mg1 B2 2_675 . 138.94(8)
B3 Mg1 Mg1 . 2_675 126.37(9)
Br2 Mg1 Mg1 . 2_675 116.17(5)
Br1 Mg1 Mg1 . 2_675 45.97(2)
Br1 Mg1 Mg1 2_675 2_675 45.46(2)
B2 Mg1 Mg1 . 2_675 134.32(8)
B6 Mg2 Br3 . . 116.08(9)
B6 Mg2 Br4 . . 122.61(9)
Br3 Mg2 Br4 . . 111.56(3)
B6 Mg2 Br4 . 2_666 105.48(8)
Br3 Mg2 Br4 . 2_666 105.68(3)
Br4 Mg2 Br4 . 2_666 90.12(3)
B6 Mg2 B5 . . 35.30(10)
Br3 Mg2 B5 . . 107.80(8)
Br4 Mg2 B5 . . 100.87(8)
Br4 Mg2 B5 2_666 . 137.62(8)
B6 Mg2 Mg2 . 2_666 124.73(9)
Br3 Mg2 Mg2 . 2_666 116.82(4)
Br4 Mg2 Mg2 . 2_666 45.28(2)
Br4 Mg2 Mg2 2_666 2_666 44.85(2)
B5 Mg2 Mg2 . 2_666 131.14(8)
B1 N1 C13 . . 112.6(2)
B1 N1 C1 . . 129.4(2)
C13 N1 C1 . . 117.9(2)
B4 N2 C29 . . 131.1(2)
B4 N2 C41 . . 111.3(2)
C29 N2 C41 . . 117.2(2)
B1 O1 C16 . . 124.5(3)
B4 O2 C44 . . 126.1(3)
C23 P1 C24 . . 105.21(16)
C23 P1 C25 . . 105.78(18)
C24 P1 C25 . . 103.27(18)
C23 P1 B3 . . 111.54(16)
C24 P1 B3 . . 112.34(16)
C25 P1 B3 . . 117.64(16)
C28 P2 C27 . . 105.63(17)
C28 P2 C26 . . 105.20(16)
C27 P2 C26 . . 103.69(18)
C28 P2 B3 . . 111.40(15)
C27 P2 B3 . . 115.23(14)
C26 P2 B3 . . 114.72(16)
C51 P3 C53 . . 104.98(18)
C51 P3 C52 . . 105.6(2)
C53 P3 C52 . . 102.62(19)
C51 P3 B6 . . 111.11(16)
C53 P3 B6 . . 115.47(16)
C52 P3 B6 . . 115.91(17)
C56 P4 C55 . . 104.74(18)
C56 P4 C54 . . 105.4(2)
C55 P4 C54 . . 105.17(16)
C56 P4 B6 . . 113.31(16)
C55 P4 B6 . . 111.46(15)
C54 P4 B6 . . 115.78(16)
C18 Si1 C19 . . 108.22(17)
C18 Si1 C17 . . 104.71(17)
C19 Si1 C17 . . 106.94(16)
C18 Si1 C15 . . 110.70(15)
C19 Si1 C15 . . 112.93(14)
C17 Si1 C15 . . 112.89(15)
C22 Si2 C21 . . 107.84(16)
C22 Si2 C20 . . 106.20(18)
C21 Si2 C20 . . 105.20(17)
C22 Si2 C15 . . 109.48(15)
C21 Si2 C15 . . 116.16(14)
C20 Si2 C15 . . 111.43(15)
C46 Si3 C45 . . 107.9(2)
C46 Si3 C47 . . 107.28(18)
C45 Si3 C47 . . 107.73(19)
C46 Si3 C43 . . 110.26(16)
C45 Si3 C43 . . 111.41(16)
C47 Si3 C43 . . 112.03(16)
C49 Si4 C50 . . 105.92(17)
C49 Si4 C43 . . 112.91(17)
C50 Si4 C43 . . 110.71(14)
C49 Si4 C48 . . 109.56(18)
C50 Si4 C48 . . 106.20(18)
C43 Si4 C48 . . 111.19(15)

loop_
_geom_bond_atom_site_label_1
_geom_bond_atom_site_label_2
_geom_bond_site_symmetry_2
_geom_bond_distance
B1 O1 . 1.375(4)
B1 N1 . 1.416(4)
B1 C15 . 1.595(5)
B2 C13 . 1.427(4)
B2 B3 . 1.575(4)
B2 Mg1 . 2.721(3)
B3 P1 . 1.889(3)
B3 P2 . 1.892(3)
B3 Mg1 . 2.405(3)
B4 O2 . 1.371(4)
B4 N2 . 1.421(4)
B4 C43 . 1.583(4)
B5 C41 . 1.418(4)
B5 B6 . 1.579(5)
B5 Mg2 . 2.710(3)
B6 P4 . 1.893(3)
B6 P3 . 1.894(3)
B6 Mg2 . 2.413(3)
Br1 Mg1 . 2.5712(10)
Br1 Mg1 2_675 2.5937(10)
Br2 Mg1 . 2.4596(10)
Br3 Mg2 . 2.4660(10)
Br4 Mg2 . 2.5618(9)
Br4 Mg2 2_666 2.5809(9)
C1 C6 . 1.399(5)
C1 C2 . 1.401(4)
C1 N1 . 1.440(4)
C2 C3 . 1.404(5)
C2 C10 . 1.507(5)
C3 C4 . 1.364(6)
C3 H3 . 0.95
C4 C5 . 1.384(6)
C4 H4 . 0.95
C5 C6 . 1.397(5)
C5 H5 . 0.95
C6 C7 . 1.515(5)
C7 C8 . 1.527(6)
C7 C9 . 1.530(6)
C7 H7 . 1.0
C8 H8A . 0.98
C8 H8B . 0.98
C8 H8C . 0.98
C9 H9A . 0.98
C9 H9B . 0.98
C9 H9C . 0.98
C10 C12 . 1.523(5)
C10 C11 . 1.532(5)
C10 H10 . 1.0
C11 H11A . 0.98
C11 H11B . 0.98
C11 H11C . 0.98
C12 H12A . 0.98
C12 H12B . 0.98
C12 H12C . 0.98
C13 N1 . 1.438(4)
C13 C14 . 1.515(4)
C14 C15 . 1.595(4)
C14 H14A . 0.99
C14 H14B . 0.99
C15 Si2 . 1.891(3)
C15 Si1 . 1.898(3)
C16 O1 . 1.422(4)
C16 H16A . 0.98
C16 H16B . 0.98
C16 H16C . 0.98
C17 Si1 . 1.876(3)
C17 H17A . 0.98
C17 H17B . 0.98
C17 H17C . 0.98
C18 Si1 . 1.869(4)
C18 H18A . 0.98
C18 H18B . 0.98
C18 H18C . 0.98
C19 Si1 . 1.875(3)
C19 H19A . 0.98
C19 H19B . 0.98
C19 H19C . 0.98
C20 Si2 . 1.883(4)
C20 H20A . 0.98
C20 H20B . 0.98
C20 H20C . 0.98
C21 Si2 . 1.880(4)
C21 H21A . 0.98
C21 H21B . 0.98
C21 H21C . 0.98
C22 Si2 . 1.870(3)
C22 H22A . 0.98
C22 H22B . 0.98
C22 H22C . 0.98
C23 P1 . 1.801(3)
C23 H23A . 0.98
C23 H23B . 0.98
C23 H23C . 0.98
C24 P1 . 1.806(3)
C24 H24A . 0.98
C24 H24B . 0.98
C24 H24C . 0.98
C25 P1 . 1.814(3)
C25 H25A . 0.98
C25 H25B . 0.98
C25 H25C . 0.98
C26 P2 . 1.809(3)
C26 H26A . 0.98
C26 H26B . 0.98
C26 H26C . 0.98
C27 P2 . 1.803(3)
C27 H27A . 0.98
C27 H27B . 0.98
C27 H27C . 0.98
C28 P2 . 1.795(3)
C28 H28A . 0.98
C28 H28B . 0.98
C28 H28C . 0.98
C29 C30 . 1.407(5)
C29 C34 . 1.415(4)
C29 N2 . 1.432(4)
C30 C31 . 1.401(5)
C30 C38 . 1.519(5)
C31 C32 . 1.370(5)
C31 H31 . 0.95
C32 C33 . 1.378(5)
C32 H32 . 0.95
C33 C34 . 1.387(5)
C33 H33 . 0.95
C34 C35 . 1.508(9)
C34 C35A . 1.521(13)
C35 C37 . 1.515(14)
C35 C36 . 1.540(19)
C35 H35 . 1.0
C36 H36A . 0.98
C36 H36B . 0.98
C36 H36C . 0.98
C37 H37A . 0.98
C37 H37B . 0.98
C37 H37C . 0.98
C35A C36A . 1.53(3)
C35A C37A . 1.59(3)
C35A H35A . 1.0
C36A H36D . 0.98
C36A H36E . 0.98
C36A H36F . 0.98
C37A H37D . 0.98
C37A H37E . 0.98
C37A H37F . 0.98
C38 C40 . 1.528(6)
C38 C39 . 1.529(6)
C38 H38 . 1.0
C39 H39A . 0.98
C39 H39B . 0.98
C39 H39C . 0.98
C40 H40A . 0.98
C40 H40B . 0.98
C40 H40C . 0.98
C41 N2 . 1.461(3)
C41 C42 . 1.519(4)
C42 C43 . 1.575(4)
C42 H42A . 0.99
C42 H42B . 0.99
C43 Si4 . 1.877(3)
C43 Si3 . 1.886(3)
C44 O2 . 1.420(4)
C44 H44A . 0.98
C44 H44B . 0.98
C44 H44C . 0.98
C45 Si3 . 1.873(4)
C45 H45A . 0.98
C45 H45B . 0.98
C45 H45C . 0.98
C46 Si3 . 1.857(4)
C46 H46A . 0.98
C46 H46B . 0.98
C46 H46C . 0.98
C47 Si3 . 1.878(4)
C47 H47A . 0.98
C47 H47B . 0.98
C47 H47C . 0.98
C48 Si4 . 1.880(4)
C48 H48A . 0.98
C48 H48B . 0.98
C48 H48C . 0.98
C49 Si4 . 1.871(4)
C49 H49A . 0.98
C49 H49B . 0.98
C49 H49C . 0.98
C50 Si4 . 1.877(3)
C50 H50A . 0.98
C50 H50B . 0.98
C50 H50C . 0.98
C51 P3 . 1.785(4)
C51 H51A . 0.98
C51 H51B . 0.98
C51 H51C . 0.98
C52 P3 . 1.817(4)
C52 H52A . 0.98
C52 H52B . 0.98
C52 H52C . 0.98
C53 P3 . 1.807(3)
C53 H53A . 0.98
C53 H53B . 0.98
C53 H53C . 0.98
C54 P4 . 1.818(3)
C54 H54A . 0.98
C54 H54B . 0.98
C54 H54C . 0.98
C55 P4 . 1.807(3)
C55 H55A . 0.98
C55 H55B . 0.98
C55 H55C . 0.98
C56 P4 . 1.789(4)
C56 H56A . 0.98
C56 H56B . 0.98
C56 H56C . 0.98
C57 C58 . 1.383(13)
C57 H57A . 0.98
C57 H57B . 0.98
C57 H57C . 0.98
C58 C59 . 1.349(10)
C58 C63 . 1.381(12)
C59 C60 . 1.369(13)
C59 H59 . 0.95
C60 C61 . 1.406(12)
C60 H60 . 0.95
C61 C62 . 1.430(9)
C61 H61 . 0.95
C62 C63 . 1.363(12)
C62 H62 . 0.95
C63 H63 . 0.95
C58A C59A . 1.39
C58A C63A . 1.39
C58A H58A . 0.95
C59A C60A . 1.39
C59A H59A . 0.95
C60A C61A . 1.39
C60A H60A . 0.95
C61A C62A . 1.39
C61A H61A . 0.95
C62A C63A . 1.39
C62A H62A . 0.95
C63A H63A . 0.95
Mg1 Mg1 2_675 3.6066(18)
Mg2 Mg2 2_666 3.6325(18)
